data_7014238
loop_
_publ_author_name
'Bavarian, Neda'
'Baird, Michael C.'

_publ_section_title
;
 Synthesis of the new, weakly coordinating anions [RB(C6F5)3]- (R =
 CH2Me, CHMe2, CH2CMe3); utilization of [HNMe2Ph][Me3CCH2B(C6F5)3] to
 activate zirconocene catalysts for propylene polymerization.
;
_journal_issue 24
_journal_name_full 'Dalton transactions (Cambridge, England : 2003)'
_journal_page_first 4089
_journal_page_last 4091
_journal_paper_doi 10.1039/b410941d
_journal_year 2004
_chemical_formula_sum 'C31 H23 B F15 N'
_chemical_formula_weight 705.31
_chemical_name_systematic
;
?
;
_space_group_IT_number 19
_symmetry_space_group_name_Hall 'P 2ac 2ab'
_symmetry_space_group_name_H-M 'P 21 21 21'
_atom_sites_solution_hydrogens geom
_atom_sites_solution_primary direct
_atom_sites_solution_secondary difmap
_audit_creation_method SHELXL-97
_cell_angle_alpha 90.00
_cell_angle_beta 90.00
_cell_angle_gamma 90.00
_cell_formula_units_Z 4
_cell_length_a 8.340(2)
_cell_length_b 15.235(4)
_cell_length_c 23.409(6)
_cell_measurement_temperature 180(2)
_cell_volume 2974.3(13)
_computing_structure_refinement 'SHELXL-97 (Sheldrick, 1997)'
_computing_structure_solution 'SHELXS-97 (Sheldrick, 1990)'
_diffrn_ambient_temperature 180(2)
_diffrn_measured_fraction_theta_full 0.936
_diffrn_measured_fraction_theta_max 0.936
_diffrn_radiation_monochromator graphite
_diffrn_radiation_source 'fine-focus sealed tube'
_diffrn_radiation_type MoK\a
_diffrn_radiation_wavelength 0.71073
_diffrn_reflns_av_R_equivalents 0.0500
_diffrn_reflns_av_sigmaI/netI 0.1087
_diffrn_reflns_limit_h_max 6
_diffrn_reflns_limit_h_min -10
_diffrn_reflns_limit_k_max 19
_diffrn_reflns_limit_k_min -20
_diffrn_reflns_limit_l_max 25
_diffrn_reflns_limit_l_min -30
_diffrn_reflns_number 13268
_diffrn_reflns_theta_full 28.32
_diffrn_reflns_theta_max 28.32
_diffrn_reflns_theta_min 1.59
_exptl_absorpt_coefficient_mu 0.157
_exptl_crystal_density_diffrn 1.575
_exptl_crystal_density_method 'not measured'
_exptl_crystal_F_000 1424
_refine_diff_density_max 0.193
_refine_diff_density_min -0.252
_refine_diff_density_rms 0.045
_refine_ls_abs_structure_details 'Flack H D (1983), Acta Cryst. A39, 876-881'
_refine_ls_abs_structure_Flack -0.4(5)
_refine_ls_extinction_method none
_refine_ls_goodness_of_fit_ref 0.810
_refine_ls_hydrogen_treatment mixed
_refine_ls_matrix_type full
_refine_ls_number_parameters 525
_refine_ls_number_reflns 6690
_refine_ls_number_restraints 0
_refine_ls_restrained_S_all 0.810
_refine_ls_R_factor_all 0.1021
_refine_ls_R_factor_gt 0.0431
_refine_ls_shift/su_max 0.001
_refine_ls_shift/su_mean 0.000
_refine_ls_structure_factor_coef Fsqd
_refine_ls_weighting_details 'calc w=1/[\s^2^(Fo^2^)+(0.0302P)^2^+0.0000P] where P=(Fo^2^+2Fc^2^)/3'
_refine_ls_weighting_scheme calc
_refine_ls_wR_factor_gt 0.0728
_refine_ls_wR_factor_ref 0.0836
_reflns_number_gt 3439
_reflns_number_total 6690
_reflns_threshold_expression >2sigma(I)
_cod_data_source_file b410941d.txt
_cod_data_source_block aw54
_cod_original_cell_volume 2974.5(13)
_cod_database_code 7014238

loop_
_symmetry_equiv_pos_as_xyz
'x, y, z'
'-x+1/2, -y, z+1/2'
'-x, y+1/2, -z+1/2'
'x+1/2, -y+1/2, -z'

loop_
_atom_site_label
_atom_site_type_symbol
_atom_site_fract_x
_atom_site_fract_y
_atom_site_fract_z
_atom_site_U_iso_or_equiv
_atom_site_adp_type
_atom_site_occupancy
_atom_site_symmetry_multiplicity
_atom_site_calc_flag
_atom_site_refinement_flags
_atom_site_disorder_assembly
_atom_site_disorder_group
N1 N 0.2882(4) 0.51044(16) 0.65981(13) 0.0433(7) Uani 1 1 d . . .
B1 B 0.0902(4) 0.54545(19) 0.89476(14) 0.0269(8) Uani 1 1 d . . .
C1 C -0.0216(4) 0.56477(17) 0.83720(12) 0.0278(7) Uani 1 1 d . . .
C2 C -0.0610(4) 0.50595(15) 0.79405(13) 0.0290(7) Uani 1 1 d . . .
C3 C -0.1743(4) 0.51995(19) 0.75246(13) 0.0358(8) Uani 1 1 d . . .
C4 C -0.2611(4) 0.5953(2) 0.75216(14) 0.0396(8) Uani 1 1 d . . .
C5 C -0.2275(4) 0.65767(17) 0.79355(15) 0.0389(8) Uani 1 1 d . . .
C6 C -0.1137(4) 0.64120(17) 0.83350(13) 0.0328(8) Uani 1 1 d . . .
C7 C 0.2149(4) 0.46120(16) 0.88466(12) 0.0269(7) Uani 1 1 d . . .
C8 C 0.2539(4) 0.39345(18) 0.92300(14) 0.0347(8) Uani 1 1 d . . .
C9 C 0.3615(4) 0.32840(19) 0.91273(17) 0.0432(9) Uani 1 1 d . . .
C10 C 0.4444(4) 0.32504(19) 0.86244(17) 0.0450(10) Uani 1 1 d . . .
C11 C 0.4170(4) 0.39041(19) 0.82322(14) 0.0390(8) Uani 1 1 d . . .
C12 C 0.3095(4) 0.45530(17) 0.83590(13) 0.0306(7) Uani 1 1 d . . .
C13 C 0.2197(4) 0.62593(16) 0.90907(12) 0.0274(7) Uani 1 1 d . . .
C14 C 0.3103(4) 0.62741(17) 0.95870(13) 0.0293(7) Uani 1 1 d . . .
C15 C 0.4209(4) 0.68859(18) 0.97412(13) 0.0327(7) Uani 1 1 d . . .
C16 C 0.4557(4) 0.75643(17) 0.93689(13) 0.0337(8) Uani 1 1 d . . .
C17 C 0.3727(4) 0.75900(17) 0.88589(14) 0.0358(8) Uani 1 1 d . . .
C18 C 0.2623(4) 0.69620(18) 0.87325(13) 0.0334(8) Uani 1 1 d . . .
C19 C -0.0354(4) 0.5372(2) 0.94918(14) 0.0333(8) Uani 1 1 d . . .
C20 C -0.1914(4) 0.48144(19) 0.94934(13) 0.0368(8) Uani 1 1 d . . .
C21 C -0.1669(5) 0.3880(2) 0.92717(19) 0.0463(10) Uani 1 1 d . . .
C22 C -0.2498(6) 0.4759(3) 1.01104(17) 0.0591(12) Uani 1 1 d . . .
C23 C -0.3275(5) 0.5231(3) 0.91490(19) 0.0454(9) Uani 1 1 d . . .
C24 C 0.2110(6) 0.4217(2) 0.6563(2) 0.0548(11) Uani 1 1 d . . .
C25 C 0.4147(5) 0.5210(2) 0.61486(17) 0.0484(10) Uani 1 1 d . . .
C26 C 0.1703(4) 0.58446(17) 0.65847(13) 0.0374(8) Uani 1 1 d . . .
C27 C 0.0560(5) 0.5892(2) 0.61806(19) 0.0670(14) Uani 1 1 d . . .
C28 C -0.0475(6) 0.6596(3) 0.6177(2) 0.0754(15) Uani 1 1 d . . .
C29 C -0.0312(5) 0.7250(2) 0.65743(15) 0.0474(10) Uani 1 1 d . . .
C30 C 0.0849(5) 0.71916(19) 0.69754(15) 0.0392(9) Uani 1 1 d . . .
C31 C 0.1900(4) 0.64899(19) 0.69852(14) 0.0374(8) Uani 1 1 d . . .
F2 F 0.0141(2) 0.42634(9) 0.79082(7) 0.0373(4) Uani 1 1 d . . .
F3 F -0.2023(2) 0.45813(10) 0.71218(8) 0.0514(5) Uani 1 1 d . . .
F4 F -0.3757(3) 0.60991(12) 0.71280(9) 0.0632(6) Uani 1 1 d . . .
F5 F -0.3122(3) 0.73340(11) 0.79334(9) 0.0642(6) Uani 1 1 d . . .
F6 F -0.0951(2) 0.70509(10) 0.87386(8) 0.0476(5) Uani 1 1 d . . .
F8 F 0.1815(2) 0.39004(10) 0.97539(8) 0.0455(5) Uani 1 1 d . . .
F9 F 0.3879(3) 0.26508(11) 0.95250(9) 0.0632(6) Uani 1 1 d . . .
F10 F 0.5476(3) 0.25983(11) 0.85130(9) 0.0644(6) Uani 1 1 d . . .
F11 F 0.4985(2) 0.39190(12) 0.77284(8) 0.0592(6) Uani 1 1 d . . .
F12 F 0.2956(2) 0.51923(9) 0.79485(7) 0.0417(5) Uani 1 1 d . . .
F14 F 0.2923(2) 0.56077(10) 0.99772(7) 0.0387(4) Uani 1 1 d . . .
F15 F 0.5023(2) 0.68293(11) 1.02384(7) 0.0478(5) Uani 1 1 d . . .
F16 F 0.5684(2) 0.81648(10) 0.94834(8) 0.0487(5) Uani 1 1 d . . .
F17 F 0.4040(3) 0.82491(10) 0.84851(8) 0.0498(5) Uani 1 1 d . . .
F18 F 0.1929(2) 0.70464(10) 0.82109(7) 0.0430(5) Uani 1 1 d . . .
H23C H -0.433(4) 0.4941(16) 0.9223(11) 0.024(7) Uiso 1 1 d . . .
H22C H -0.353(4) 0.446(2) 1.0141(13) 0.052(10) Uiso 1 1 d . . .
H19B H 0.023(3) 0.5215(15) 0.9823(11) 0.024(8) Uiso 1 1 d . . .
H21C H -0.088(4) 0.361(2) 0.9500(14) 0.054(11) Uiso 1 1 d . . .
H25B H 0.518(5) 0.476(3) 0.6214(16) 0.098(14) Uiso 1 1 d . . .
H31 H 0.274(3) 0.6464(14) 0.7243(10) 0.006(6) Uiso 1 1 d . . .
H23B H -0.338(5) 0.588(3) 0.9189(16) 0.089(13) Uiso 1 1 d . . .
H25A H 0.466(4) 0.581(2) 0.6185(13) 0.053(10) Uiso 1 1 d . . .
H28 H -0.128(4) 0.6654(19) 0.5905(13) 0.043(9) Uiso 1 1 d . . .
H19A H -0.081(4) 0.5985(19) 0.9583(13) 0.048(9) Uiso 1 1 d . . .
H24B H 0.303(4) 0.381(2) 0.6563(13) 0.051(10) Uiso 1 1 d . . .
H27 H 0.035(4) 0.545(2) 0.5937(15) 0.072(12) Uiso 1 1 d . . .
H23A H -0.309(4) 0.516(2) 0.8753(15) 0.054(11) Uiso 1 1 d . . .
H24A H 0.119(4) 0.4191(17) 0.6847(13) 0.044(9) Uiso 1 1 d . . .
H22B H -0.264(4) 0.542(2) 1.0284(15) 0.070(12) Uiso 1 1 d . . .
H21B H -0.273(4) 0.3521(19) 0.9301(13) 0.053(10) Uiso 1 1 d . . .
H29 H -0.103(4) 0.7744(18) 0.6576(11) 0.036(8) Uiso 1 1 d . . .
H22A H -0.163(4) 0.438(2) 1.0334(14) 0.067(12) Uiso 1 1 d . . .
H21A H -0.121(4) 0.3890(18) 0.8890(15) 0.049(10) Uiso 1 1 d . . .
H1 H 0.354(4) 0.508(2) 0.6943(14) 0.059(11) Uiso 1 1 d . . .
H30 H 0.098(4) 0.7605(18) 0.7243(13) 0.047(10) Uiso 1 1 d . . .
H24C H 0.147(4) 0.415(2) 0.6195(15) 0.060(12) Uiso 1 1 d . . .
H25C H 0.348(4) 0.513(2) 0.5786(15) 0.060(11) Uiso 1 1 d . . .

loop_
_atom_site_aniso_label
_atom_site_aniso_U_11
_atom_site_aniso_U_22
_atom_site_aniso_U_33
_atom_site_aniso_U_23
_atom_site_aniso_U_13
_atom_site_aniso_U_12
N1 0.052(2) 0.0380(14) 0.0405(18) -0.0014(13) -0.0002(17) 0.0117(15)
B1 0.023(2) 0.0267(15) 0.031(2) -0.0014(14) -0.0023(17) 0.0007(16)
C1 0.0255(19) 0.0277(13) 0.0303(17) -0.0007(13) 0.0043(15) 0.0014(14)
C2 0.0312(19) 0.0232(13) 0.0324(18) 0.0027(13) -0.0005(16) -0.0041(14)
C3 0.040(2) 0.0374(16) 0.0302(18) -0.0069(14) -0.0092(17) -0.0097(17)
C4 0.036(2) 0.0420(18) 0.041(2) 0.0001(16) -0.0177(17) -0.0018(17)
C5 0.038(2) 0.0303(15) 0.048(2) 0.0020(15) -0.0076(19) 0.0103(16)
C6 0.036(2) 0.0281(14) 0.035(2) -0.0059(14) -0.0044(17) -0.0015(15)
C7 0.0232(18) 0.0230(13) 0.0344(18) -0.0005(13) -0.0037(15) -0.0067(13)
C8 0.030(2) 0.0322(15) 0.042(2) 0.0021(15) -0.0051(17) -0.0090(16)
C9 0.040(2) 0.0258(15) 0.064(3) 0.0043(16) -0.018(2) -0.0015(16)
C10 0.032(2) 0.0312(17) 0.072(3) -0.0121(18) -0.011(2) 0.0087(17)
C11 0.029(2) 0.0430(17) 0.045(2) -0.0106(17) 0.0036(18) -0.0025(17)
C12 0.0233(19) 0.0329(15) 0.0355(19) -0.0002(14) -0.0006(16) -0.0056(15)
C13 0.0272(19) 0.0265(14) 0.0283(17) -0.0013(12) 0.0025(15) -0.0012(14)
C14 0.0290(19) 0.0300(15) 0.0290(19) 0.0037(13) 0.0021(16) 0.0020(15)
C15 0.025(2) 0.0406(16) 0.0327(19) -0.0059(15) -0.0032(17) -0.0021(16)
C16 0.031(2) 0.0303(15) 0.040(2) -0.0096(15) -0.0012(17) -0.0074(16)
C17 0.039(2) 0.0281(15) 0.041(2) 0.0012(15) 0.0074(18) -0.0098(15)
C18 0.037(2) 0.0308(15) 0.0327(19) -0.0047(14) -0.0058(17) -0.0002(15)
C19 0.035(2) 0.0359(16) 0.0293(19) -0.0023(14) -0.0050(17) 0.0000(16)
C20 0.028(2) 0.0448(17) 0.038(2) 0.0052(14) 0.0052(17) -0.0079(17)
C21 0.042(3) 0.0420(18) 0.055(3) 0.0059(19) -0.002(2) -0.006(2)
C22 0.043(3) 0.087(3) 0.047(3) 0.001(2) 0.017(2) -0.025(3)
C23 0.029(2) 0.050(2) 0.057(3) -0.0013(19) 0.003(2) -0.007(2)
C24 0.063(3) 0.0351(18) 0.066(3) 0.0036(18) 0.023(3) 0.010(2)
C25 0.050(3) 0.049(2) 0.046(3) -0.0050(18) 0.012(2) 0.005(2)
C26 0.040(2) 0.0288(15) 0.043(2) 0.0001(14) -0.0047(18) 0.0068(15)
C27 0.080(3) 0.047(2) 0.074(3) -0.025(2) -0.038(3) 0.019(2)
C28 0.082(4) 0.057(2) 0.087(4) -0.017(2) -0.057(3) 0.023(2)
C29 0.050(3) 0.0302(16) 0.062(3) 0.0018(17) -0.014(2) 0.0135(18)
C30 0.049(3) 0.0295(16) 0.039(2) 0.0008(16) 0.001(2) 0.0032(17)
C31 0.039(2) 0.0417(17) 0.031(2) 0.0045(15) -0.0090(18) 0.0033(18)
F2 0.0422(12) 0.0275(8) 0.0422(11) -0.0057(8) -0.0056(9) 0.0013(8)
F3 0.0592(14) 0.0494(10) 0.0454(11) -0.0111(9) -0.0142(11) -0.0076(10)
F4 0.0657(15) 0.0629(11) 0.0609(14) -0.0003(11) -0.0337(13) 0.0073(11)
F5 0.0707(16) 0.0435(10) 0.0785(15) -0.0042(10) -0.0263(13) 0.0233(11)
F6 0.0545(14) 0.0353(9) 0.0530(12) -0.0125(9) -0.0097(11) 0.0093(9)
F8 0.0506(13) 0.0444(9) 0.0413(12) 0.0115(9) -0.0017(10) -0.0045(10)
F9 0.0654(16) 0.0388(9) 0.0853(16) 0.0184(10) -0.0242(13) 0.0047(10)
F10 0.0466(15) 0.0440(10) 0.1026(18) -0.0174(10) -0.0100(12) 0.0175(11)
F11 0.0484(14) 0.0673(12) 0.0621(14) -0.0196(10) 0.0196(12) 0.0024(11)
F12 0.0494(12) 0.0407(9) 0.0351(10) 0.0055(8) 0.0060(10) 0.0009(9)
F14 0.0443(12) 0.0397(9) 0.0321(10) 0.0064(8) -0.0048(9) -0.0067(9)
F15 0.0502(14) 0.0559(11) 0.0374(12) -0.0045(9) -0.0160(11) -0.0084(10)
F16 0.0520(14) 0.0418(9) 0.0522(12) -0.0061(9) -0.0078(11) -0.0187(10)
F17 0.0596(15) 0.0358(9) 0.0539(13) 0.0074(8) -0.0034(11) -0.0160(10)
F18 0.0551(13) 0.0401(9) 0.0338(11) 0.0058(8) -0.0113(10) -0.0140(10)

loop_
_atom_type_symbol
_atom_type_description
_atom_type_scat_dispersion_real
_atom_type_scat_dispersion_imag
_atom_type_scat_source
C C 0.0033 0.0016 'International Tables Vol C Tables 4.2.6.8 and 6.1.1.4'
H H 0.0000 0.0000 'International Tables Vol C Tables 4.2.6.8 and 6.1.1.4'
B B 0.0013 0.0007 'International Tables Vol C Tables 4.2.6.8 and 6.1.1.4'
N N 0.0061 0.0033 'International Tables Vol C Tables 4.2.6.8 and 6.1.1.4'
F F 0.0171 0.0103 'International Tables Vol C Tables 4.2.6.8 and 6.1.1.4'

loop_
_geom_angle_atom_site_label_1
_geom_angle_atom_site_label_2
_geom_angle_atom_site_label_3
_geom_angle
_geom_angle_site_symmetry_1
_geom_angle_site_symmetry_3
_geom_angle_publ_flag
C26 N1 C25 111.5(3) . . ?
C26 N1 C24 113.3(3) . . ?
C25 N1 C24 111.1(3) . . ?
C19 B1 C1 106.4(3) . . ?
C19 B1 C13 108.1(2) . . ?
C1 B1 C13 113.3(2) . . ?
C19 B1 C7 116.5(2) . . ?
C1 B1 C7 111.7(2) . . ?
C13 B1 C7 101.0(2) . . ?
C2 C1 C6 111.2(3) . . ?
C2 C1 B1 127.3(2) . . ?
C6 C1 B1 120.4(2) . . ?
F2 C2 C3 114.5(2) . . ?
F2 C2 C1 120.3(3) . . ?
C3 C2 C1 125.3(3) . . ?
F3 C3 C4 119.5(3) . . ?
F3 C3 C2 120.3(3) . . ?
C4 C3 C2 120.1(3) . . ?
F4 C4 C3 121.5(3) . . ?
F4 C4 C5 120.6(3) . . ?
C3 C4 C5 117.9(3) . . ?
F5 C5 C6 121.7(3) . . ?
F5 C5 C4 118.5(3) . . ?
C6 C5 C4 119.8(3) . . ?
C5 C6 F6 115.1(3) . . ?
C5 C6 C1 125.6(3) . . ?
F6 C6 C1 119.3(3) . . ?
C12 C7 C8 110.2(3) . . ?
C12 C7 B1 121.3(2) . . ?
C8 C7 B1 128.2(3) . . ?
C9 C8 F8 115.0(3) . . ?
C9 C8 C7 125.1(3) . . ?
F8 C8 C7 119.9(3) . . ?
C8 C9 F9 120.3(4) . . ?
C8 C9 C10 120.9(3) . . ?
F9 C9 C10 118.8(3) . . ?
F10 C10 C9 121.4(3) . . ?
F10 C10 C11 121.0(4) . . ?
C9 C10 C11 117.7(3) . . ?
F11 C11 C12 120.2(3) . . ?
F11 C11 C10 120.5(3) . . ?
C12 C11 C10 119.2(3) . . ?
C11 C12 F12 114.6(3) . . ?
C11 C12 C7 126.7(3) . . ?
F12 C12 C7 118.7(3) . . ?
C14 C13 C18 110.5(3) . . ?
C14 C13 B1 122.2(2) . . ?
C18 C13 B1 127.1(3) . . ?
C15 C14 F14 113.8(3) . . ?
C15 C14 C13 127.1(3) . . ?
F14 C14 C13 119.0(3) . . ?
F15 C15 C14 121.8(3) . . ?
F15 C15 C16 119.0(3) . . ?
C14 C15 C16 119.2(3) . . ?
F16 C16 C17 120.4(3) . . ?
F16 C16 C15 122.2(3) . . ?
C17 C16 C15 117.4(3) . . ?
F17 C17 C18 120.7(3) . . ?
F17 C17 C16 118.8(3) . . ?
C18 C17 C16 120.5(3) . . ?
F18 C18 C17 114.7(3) . . ?
F18 C18 C13 120.1(3) . . ?
C17 C18 C13 125.2(3) . . ?
C20 C19 B1 125.0(3) . . ?
C22 C20 C21 108.2(3) . . ?
C22 C20 C23 106.5(3) . . ?
C21 C20 C23 107.8(3) . . ?
C22 C20 C19 107.5(3) . . ?
C21 C20 C19 113.4(3) . . ?
C23 C20 C19 113.2(3) . . ?
C27 C26 C31 121.9(3) . . ?
C27 C26 N1 121.4(3) . . ?
C31 C26 N1 116.6(3) . . ?
C26 C27 C28 119.4(3) . . ?
C29 C28 C27 120.1(4) . . ?
C30 C29 C28 119.6(4) . . ?
C29 C30 C31 121.1(3) . . ?
C26 C31 C30 117.9(3) . . ?

loop_
_geom_bond_atom_site_label_1
_geom_bond_atom_site_label_2
_geom_bond_distance
_geom_bond_site_symmetry_2
_geom_bond_publ_flag
N1 C26 1.497(4) . ?
N1 C25 1.499(5) . ?
N1 C24 1.499(4) . ?
B1 C19 1.654(5) . ?
B1 C1 1.665(4) . ?
B1 C13 1.668(4) . ?
B1 C7 1.669(4) . ?
C1 C2 1.390(4) . ?
C1 C6 1.398(4) . ?
C2 F2 1.367(3) . ?
C2 C3 1.373(4) . ?
C3 F3 1.353(3) . ?
C3 C4 1.357(4) . ?
C4 F4 1.346(4) . ?
C4 C5 1.386(4) . ?
C5 F5 1.353(3) . ?
C5 C6 1.356(4) . ?
C6 F6 1.365(3) . ?
C7 C12 1.391(4) . ?
C7 C8 1.406(4) . ?
C8 C9 1.358(4) . ?
C8 F8 1.368(3) . ?
C9 F9 1.359(3) . ?
C9 C10 1.366(5) . ?
C10 F10 1.340(4) . ?
C10 C11 1.374(4) . ?
C11 F11 1.361(4) . ?
C11 C12 1.367(4) . ?
C12 F12 1.373(3) . ?
C13 C14 1.386(4) . ?
C13 C18 1.405(4) . ?
C14 C15 1.360(4) . ?
C14 F14 1.374(3) . ?
C15 F15 1.350(3) . ?
C15 C16 1.383(4) . ?
C16 F16 1.338(3) . ?
C16 C17 1.381(4) . ?
C17 F17 1.357(3) . ?
C17 C18 1.360(4) . ?
C18 F18 1.357(3) . ?
C19 C20 1.554(5) . ?
C20 C22 1.527(5) . ?
C20 C21 1.528(4) . ?
C20 C23 1.530(5) . ?
C26 C27 1.345(5) . ?
C26 C31 1.368(4) . ?
C27 C28 1.377(5) . ?
C28 C29 1.369(5) . ?
C29 C30 1.352(5) . ?
C30 C31 1.382(4) . ?

loop_
_cod_related_entry_id
_cod_related_entry_database
_cod_related_entry_code
1 ChemSpider 21145451
